data_2102047
loop_
_publ_author_name
'Johansson, Maria H.'
'Otto, Stefanus'
'Roodt, Andreas'
'Oskarsson, \%Ake'

_publ_section_title
;
 Packing effects on the geometry of neutral platinum(II) complexes due
 to solvate molecules: the structure of
 <i>trans</i>-dichlorobis(triphenylarsine)platinum(II)
;
_journal_issue 2
_journal_name_full 'Acta Crystallographica Section B'
_journal_page_first 226
_journal_page_last 233
_journal_paper_doi 10.1107/S0108768199014500
_journal_volume 56
_journal_year 2000
_chemical_formula_moiety '[PtCl2(As(C6H5)3)2].1/2C6H6'
_chemical_formula_sum 'C39 H33 As2 Cl2 Pt'
_chemical_formula_weight 917.48
_chemical_name_common trans-dichlorobistriphenylarsineplatinum(II)
_chemical_name_systematic
;
 ?
;
_space_group_IT_number 14
_symmetry_cell_setting monoclinic
_symmetry_space_group_name_Hall '-P 2yn'
_symmetry_space_group_name_H-M 'P 1 21/n 1'
_audit_creation_method SHELXL-97
_cell_angle_alpha 90.00
_cell_angle_beta 104.78(3)
_cell_angle_gamma 90.00
_cell_formula_units_Z 4
_cell_length_a 11.778(2)
_cell_length_b 18.712(4)
_cell_length_c 16.647(3)
_cell_measurement_reflns_used 8150
_cell_measurement_temperature 293(2)
_cell_measurement_theta_max 30
_cell_measurement_theta_min 2
_cell_volume 3547.4(13)
_computing_cell_refinement 'Siemens SMART'
_computing_data_collection 'Siemens SMART'
_computing_data_reduction 'Siemens SHELXTL'
_computing_molecular_graphics 'Siemens SHELXTL'
_computing_publication_material 'Siemens SHELXTL'
_computing_structure_refinement 'SHELXL-97 (Sheldrick, 1997)'
_computing_structure_solution 'SHELXS-86 (Sheldrick, 1990)'
_diffrn_ambient_temperature 293(2)
_diffrn_measured_fraction_theta_full .941
_diffrn_measured_fraction_theta_max .883
_diffrn_measurement_device_type 'SMART CCD'
_diffrn_measurement_method '\w scans'
_diffrn_radiation_monochromator graphite
_diffrn_radiation_source 'rotating anode'
_diffrn_radiation_type MoK\a
_diffrn_radiation_wavelength .71073
_diffrn_reflns_av_R_equivalents .0309
_diffrn_reflns_av_sigmaI/netI .0371
_diffrn_reflns_limit_h_max 17
_diffrn_reflns_limit_h_min -16
_diffrn_reflns_limit_k_max 20
_diffrn_reflns_limit_k_min -27
_diffrn_reflns_limit_l_max 22
_diffrn_reflns_limit_l_min -24
_diffrn_reflns_number 29416
_diffrn_reflns_theta_full 27.80
_diffrn_reflns_theta_max 31.70
_diffrn_reflns_theta_min 1.67
_diffrn_standards_decay_% .00
_exptl_absorpt_coefficient_mu 5.984
_exptl_absorpt_correction_T_max .316
_exptl_absorpt_correction_T_min .295
_exptl_absorpt_correction_type multi-scan
_exptl_crystal_colour yellow
_exptl_crystal_density_diffrn 1.718
_exptl_crystal_density_meas ?
_exptl_crystal_density_method .
_exptl_crystal_description cube
_exptl_crystal_F_000 1780
_exptl_crystal_size_max .27
_exptl_crystal_size_mid .27
_exptl_crystal_size_min .25
_refine_diff_density_max .711
_refine_diff_density_min -.982
_refine_ls_extinction_method none
_refine_ls_goodness_of_fit_ref 1.061
_refine_ls_hydrogen_treatment 'riding model'
_refine_ls_matrix_type full
_refine_ls_number_parameters 397
_refine_ls_number_reflns 10893
_refine_ls_number_restraints 0
_refine_ls_restrained_S_all 1.061
_refine_ls_R_factor_all .0478
_refine_ls_R_factor_gt .0303
_refine_ls_shift/su_max .004
_refine_ls_shift/su_mean .000
_refine_ls_structure_factor_coef Fsqd
_refine_ls_weighting_details 'w=1/[\s^2^(Fo^2^)+(0.0207P)^2^+1.6655P] where P=(Fo^2^+2Fc^2^)/3'
_refine_ls_weighting_scheme calc
_refine_ls_wR_factor_ref .0652
_reflns_number_gt 8597
_reflns_number_total 10893
_reflns_threshold_expression I>2sigma(I)
_cod_data_source_file ns0002.cif
_cod_data_source_block 4
_cod_depositor_comments
;
The following automatic conversions were performed:
'_symmetry_cell_setting' value 'Monoclinic' changed to 'monoclinic'
according to '/home/saulius/struct/CIF-dictionaries/cif_core.dic'
dictionary named 'cif_core.dic' version 2.4.1 from 2010-06-29.

Automatic conversion script
Id: cif_fix_enum 1527 2010-12-29 10:47:43Z saulius 

The following automatic conversions were performed:

'_symmetry_cell_setting' value 'Monoclinic' changed to 'monoclinic'
according to /home/saulius/struct/CIF-dictionaries/cif_core.dic
dictionary named 'cif_core.dic' version 2.4.1 from 2010-06-29.

Automatic conversion script
Id: cif_fix_values 1715 2011-07-08 13:25:40Z adriana 

The following automatic conversions were performed:

'_refine_ls_weighting_scheme' value 'calc
w=1/[\s^2^(Fo^2^)+(0.0207P)^2^+1.6655P] where P=(Fo^2^+2Fc^2^)/3' was
changed to 'calc'. New tag '_refine_ls_weighting_details' was
created. The value of the new tag was set to
'w=1/[\s^2^(Fo^2^)+(0.0207P)^2^+1.6655P] where P=(Fo^2^+2Fc^2^)/3'.

Automatic conversion script
Id: cif_fix_values 3143 2015-03-26 13:38:13Z robertas 
;
_cod_original_cell_volume 3547.3(12)
_cod_original_sg_symbol_H-M 'P 21/n'
_cod_database_code 2102047
_cod_database_fobs_code 2102047

loop_
_symmetry_equiv_pos_as_xyz
'x, y, z'
'-x+1/2, y+1/2, -z+1/2'
'-x, -y, -z'
'x-1/2, -y-1/2, z-1/2'

loop_
_atom_site_label
_atom_site_fract_x
_atom_site_fract_y
_atom_site_fract_z
_atom_site_U_iso_or_equiv
_atom_site_adp_type
_atom_site_calc_flag
_atom_site_refinement_flags
_atom_site_occupancy
_atom_site_type_symbol
Pt .953308(9) .171626(6) .702446(7) .03043(4) Uani d . 1 Pt
As1 .74731(2) .164150(14) .697130(18) .03049(6) Uani d . 1 As
As2 1.15599(3) .182262(16) .699956(19) .03425(7) Uani d . 1 As
Cl1 .97985(7) .05019(4) .71652(6) .0521(2) Uani d . 1 Cl
Cl2 .92541(7) .29203(4) .68549(6) .04828(19) Uani d . 1 Cl
C111 .6551(3) .16163(16) .58269(18) .0369(6) Uani d . 1 C
C112 .5555(3) .1207(2) .5584(2) .0522(9) Uani d . 1 C
H112 .5302 .0935 .5973 .063 Uiso calc R 1 H
C113 .4925(3) .1203(2) .4757(3) .0648(11) Uani d . 1 C
H113 .4258 .0919 .4592 .078 Uiso calc R 1 H
C114 .5273(4) .1608(2) .4183(2) .0657(11) Uani d . 1 C
H114 .4844 .1603 .3631 .079 Uiso calc R 1 H
C115 .6262(4) .2023(3) .4428(2) .0686(12) Uani d . 1 C
H115 .6495 .2307 .4040 .082 Uiso calc R 1 H
C116 .6918(4) .2022(2) .5250(2) .0557(9) Uani d . 1 C
H116 .7600 .2293 .5410 .067 Uiso calc R 1 H
C121 .6853(3) .24601(15) .74276(19) .0356(6) Uani d . 1 C
C122 .7398(3) .26764(17) .8233(2) .0440(7) Uani d . 1 C
H122 .8064 .2438 .8534 .053 Uiso calc R 1 H
C123 .6954(4) .32425(19) .8587(2) .0552(9) Uani d . 1 C
H123 .7307 .3376 .9131 .066 Uiso calc R 1 H
C124 .5975(4) .36169(19) .8129(3) .0598(10) Uani d . 1 C
H124 .5680 .4002 .8365 .072 Uiso calc R 1 H
C125 .5458(4) .3413(2) .7333(3) .0638(11) Uani d . 1 C
H125 .4810 .3664 .7025 .077 Uiso calc R 1 H
C126 .5886(3) .28337(19) .6976(2) .0500(8) Uani d . 1 C
H126 .5523 .2698 .6434 .060 Uiso calc R 1 H
C131 .6851(2) .08558(15) .74835(18) .0332(6) Uani d . 1 C
C132 .6261(3) .09777(17) .8092(2) .0455(8) Uani d . 1 C
H132 .6162 .1442 .8260 .055 Uiso calc R 1 H
C133 .5821(3) .0411(2) .8449(2) .0572(10) Uani d . 1 C
H133 .5414 .0496 .8850 .069 Uiso calc R 1 H
C134 .5981(3) -.02756(19) .8216(2) .0549(9) Uani d . 1 C
H134 .5704 -.0656 .8472 .066 Uiso calc R 1 H
C135 .6554(3) -.04041(17) .7602(2) .0473(8) Uani d . 1 C
H135 .6643 -.0870 .7435 .057 Uiso calc R 1 H
C136 .6994(3) .01567(16) .7237(2) .0407(7) Uani d . 1 C
H136 .7386 .0069 .6828 .049 Uiso calc R 1 H
C211 1.2650(3) .17434(17) .80859(19) .0390(7) Uani d . 1 C
C212 1.2407(3) .1258(2) .8645(2) .0511(8) Uani d . 1 C
H212 1.1739 .0973 .8496 .061 Uiso calc R 1 H
C213 1.3172(4) .1197(3) .9438(2) .0649(11) Uani d . 1 C
H213 1.3013 .0871 .9817 .078 Uiso calc R 1 H
C214 1.4155(3) .1618(2) .9656(2) .0624(11) Uani d . 1 C
H214 1.4661 .1577 1.0184 .075 Uiso calc R 1 H
C215 1.4398(3) .2098(2) .9102(2) .0614(10) Uani d . 1 C
H215 1.5065 .2383 .9254 .074 Uiso calc R 1 H
C216 1.3650(3) .2161(2) .8313(2) .0525(9) Uani d . 1 C
H216 1.3820 .2485 .7936 .063 Uiso calc R 1 H
C221 1.2018(3) .10654(17) .63556(19) .0398(7) Uani d . 1 C
C222 1.1259(3) .08838(19) .5603(2) .0502(8) Uani d . 1 C
H222 1.0572 .1143 .5402 .060 Uiso calc R 1 H
C223 1.1526(4) .0313(2) .5149(2) .0608(10) Uani d . 1 C
H223 1.1024 .0194 .4639 .073 Uiso calc R 1 H
C224 1.2534(4) -.0073(2) .5458(3) .0709(12) Uani d . 1 C
H224 1.2707 -.0462 .5162 .085 Uiso calc R 1 H
C225 1.3284(4) .0112(2) .6200(3) .0747(13) Uani d . 1 C
H225 1.3972 -.0147 .6402 .090 Uiso calc R 1 H
C226 1.3029(3) .0677(2) .6650(2) .0557(9) Uani d . 1 C
H226 1.3542 .0797 .7155 .067 Uiso calc R 1 H
C231 1.2035(3) .26967(17) .6542(2) .0429(7) Uani d . 1 C
C232 1.2394(4) .2688(2) .5824(2) .0604(10) Uani d . 1 C
H232 1.2450 .2256 .5561 .072 Uiso calc R 1 H
C233 1.2680(5) .3327(3) .5483(3) .0825(15) Uani d . 1 C
H233 1.2914 .3320 .4990 .099 Uiso calc R 1 H
C234 1.2614(4) .3966(3) .5878(3) .0818(15) Uani d . 1 C
H234 1.2805 .4390 .5653 .098 Uiso calc R 1 H
C235 1.2270(4) .3975(2) .6592(3) .0740(13) Uani d . 1 C
H235 1.2232 .4407 .6860 .089 Uiso calc R 1 H
C236 1.1973(3) .33445(19) .6931(3) .0578(10) Uani d . 1 C
H236 1.1731 .3358 .7421 .069 Uiso calc R 1 H
C1 1.0577(10) .0604(8) 1.0286(10) .154(4) Uani d . 1 C
H1 1.0966 .1024 1.0493 .184 Uiso calc R 1 H
C2 .9907(12) .0571(8) .9497(9) .152(4) Uani d . 1 C
H2 .9852 .0959 .9141 .182 Uiso calc R 1 H
C3 .9329(7) -.0031(10) .9241(5) .142(4) Uani d . 1 C
H3 .8838 -.0048 .8707 .171 Uiso calc R 1 H

loop_
_atom_site_aniso_label
_atom_site_aniso_U_11
_atom_site_aniso_U_22
_atom_site_aniso_U_33
_atom_site_aniso_U_12
_atom_site_aniso_U_13
_atom_site_aniso_U_23
Pt .03161(6) .02641(5) .03407(6) -.00062(4) .00981(4) -.00095(4)
As1 .03134(14) .02788(13) .03266(14) -.00070(11) .00892(11) .00010(11)
As2 .03230(15) .03296(15) .03844(16) -.00131(11) .01078(12) -.00270(12)
Cl1 .0482(5) .0288(3) .0825(6) .0003(3) .0227(4) .0043(4)
Cl2 .0489(4) .0281(3) .0731(6) .0017(3) .0254(4) .0035(4)
C111 .0410(16) .0363(15) .0326(15) .0034(12) .0077(12) -.0019(12)
C112 .0408(18) .065(2) .0474(19) -.0064(16) .0047(15) .0037(17)
C113 .051(2) .072(3) .061(2) -.004(2) -.0048(19) .002(2)
C114 .076(3) .070(3) .040(2) .005(2) -.0059(19) -.0008(19)
C115 .089(3) .075(3) .039(2) -.010(2) .011(2) .0113(19)
C116 .072(2) .054(2) .0378(18) -.0189(19) .0083(17) .0044(16)
C121 .0369(15) .0302(14) .0431(16) -.0023(12) .0168(13) -.0010(12)
C122 .0453(18) .0400(17) .0466(18) -.0045(14) .0118(15) -.0036(14)
C123 .070(2) .048(2) .055(2) -.0132(18) .0289(19) -.0166(17)
C124 .072(3) .0387(18) .082(3) .0021(18) .044(2) -.0111(19)
C125 .056(2) .051(2) .086(3) .0221(18) .020(2) .004(2)
C126 .0467(19) .0476(19) .053(2) .0106(15) .0087(16) -.0019(16)
C131 .0316(14) .0316(14) .0357(15) -.0030(11) .0071(11) .0025(12)
C132 .057(2) .0315(15) .056(2) -.0008(14) .0278(17) -.0006(14)
C133 .073(3) .0449(19) .068(2) -.0049(18) .043(2) .0015(18)
C134 .063(2) .0390(18) .068(2) -.0054(16) .0264(19) .0099(17)
C135 .0517(19) .0300(15) .062(2) -.0042(14) .0169(17) -.0034(15)
C136 .0413(16) .0353(15) .0480(18) -.0037(13) .0157(14) -.0059(14)
C211 .0358(15) .0441(17) .0384(16) .0016(13) .0120(13) -.0065(14)
C212 .0457(19) .055(2) .051(2) -.0051(16) .0099(16) .0047(17)
C213 .064(3) .083(3) .048(2) .001(2) .0137(19) .013(2)
C214 .053(2) .090(3) .0408(19) .007(2) .0049(17) -.008(2)
C215 .048(2) .082(3) .050(2) -.006(2) .0040(17) -.012(2)
C216 .0464(19) .062(2) .049(2) -.0111(17) .0131(16) -.0065(17)
C221 .0386(16) .0392(16) .0447(17) -.0015(13) .0163(14) -.0045(14)
C222 .055(2) .048(2) .0471(19) -.0027(16) .0122(16) -.0026(16)
C223 .081(3) .060(2) .046(2) -.017(2) .0243(19) -.0166(18)
C224 .085(3) .055(2) .084(3) .000(2) .042(3) -.024(2)
C225 .065(3) .066(3) .096(3) .020(2) .026(2) -.021(3)
C226 .0440(19) .059(2) .064(2) .0046(17) .0139(17) -.0133(19)
C231 .0325(16) .0413(17) .0521(19) -.0055(13) .0058(14) .0017(15)
C232 .071(3) .062(2) .050(2) -.018(2) .0170(19) .0022(18)
C233 .093(4) .093(4) .063(3) -.026(3) .022(2) .022(3)
C234 .071(3) .066(3) .102(4) -.014(2) .010(3) .035(3)
C235 .059(3) .043(2) .119(4) -.0068(18) .021(3) .005(2)
C236 .050(2) .0429(19) .084(3) -.0044(16) .025(2) .0015(19)
C1 .130(7) .213(12) .149(8) -.036(7) .090(7) -.059(8)
C2 .139(8) .213(12) .135(9) .070(7) .094(7) .062(7)
C3 .073(4) .285(15) .061(4) .016(6) .003(3) .008(7)

loop_
_atom_type_symbol
_atom_type_description
_atom_type_scat_dispersion_real
_atom_type_scat_dispersion_imag
_atom_type_scat_source
C C .0033 .0016 'International Tables Vol C Tables 4.2.6.8 and 6.1.1.4'
H H .0000 .0000 'International Tables Vol C Tables 4.2.6.8 and 6.1.1.4'
Cl Cl .1484 .1585 'International Tables Vol C Tables 4.2.6.8 and 6.1.1.4'
As As .0499 2.0058 'International Tables Vol C Tables 4.2.6.8 and 6.1.1.4'
Pt Pt -1.7033 8.3905 'International Tables Vol C Tables 4.2.6.8 and 6.1.1.4'

loop_
_geom_angle_atom_site_label_1
_geom_angle_atom_site_label_2
_geom_angle_atom_site_label_3
_geom_angle_site_symmetry_1
_geom_angle
Cl2 Pt Cl1 . 178.79(3)
Cl2 Pt As2 . 91.62(2)
Cl1 Pt As2 . 88.50(2)
Cl2 Pt As1 . 86.62(2)
Cl1 Pt As1 . 93.20(2)
As2 Pt As1 . 176.692(11)
C121 As1 C131 . 101.85(12)
C121 As1 C111 . 103.44(13)
C131 As1 C111 . 103.57(12)
C121 As1 Pt . 114.68(9)
C131 As1 Pt . 121.26(9)
C111 As1 Pt . 110.11(10)
C221 As2 C211 . 104.43(13)
C221 As2 C231 . 104.48(14)
C211 As2 C231 . 103.96(13)
C221 As2 Pt . 111.53(9)
C211 As2 Pt . 113.66(9)
C231 As2 Pt . 117.53(9)
C112 C111 C116 . 119.9(3)
C112 C111 As1 . 121.7(2)
C116 C111 As1 . 118.4(2)
C111 C112 C113 . 119.7(4)
C114 C113 C112 . 120.8(4)
C113 C114 C115 . 119.4(4)
C114 C115 C116 . 120.5(4)
C111 C116 C115 . 119.6(4)
C126 C121 C122 . 119.4(3)
C126 C121 As1 . 121.8(2)
C122 C121 As1 . 118.8(2)
C123 C122 C121 . 120.2(3)
C122 C123 C124 . 120.2(3)
C125 C124 C123 . 119.4(3)
C124 C125 C126 . 120.8(4)
C121 C126 C125 . 120.0(3)
C132 C131 C136 . 119.4(3)
C132 C131 As1 . 120.9(2)
C136 C131 As1 . 119.7(2)
C133 C132 C131 . 120.1(3)
C134 C133 C132 . 120.4(3)
C133 C134 C135 . 120.0(3)
C136 C135 C134 . 120.2(3)
C135 C136 C131 . 119.8(3)
C212 C211 C216 . 119.6(3)
C212 C211 As2 . 118.5(2)
C216 C211 As2 . 121.8(3)
C211 C212 C213 . 119.7(3)
C214 C213 C212 . 120.0(4)
C215 C214 C213 . 120.4(4)
C214 C215 C216 . 120.1(4)
C211 C216 C215 . 120.2(4)
C226 C221 C222 . 119.6(3)
C226 C221 As2 . 121.9(3)
C222 C221 As2 . 118.3(2)
C221 C222 C223 . 119.9(4)
C224 C223 C222 . 119.7(4)
C225 C224 C223 . 120.1(4)
C224 C225 C226 . 120.5(4)
C225 C226 C221 . 120.3(4)
C232 C231 C236 . 119.0(3)
C232 C231 As2 . 121.1(3)
C236 C231 As2 . 119.9(3)
C231 C232 C233 . 120.3(4)
C234 C233 C232 . 119.9(5)
C235 C234 C233 . 119.9(4)
C234 C235 C236 . 120.6(4)
C231 C236 C235 . 120.3(4)
C3 C1 C2 3_757 118.8(9)
C3 C2 C1 . 118.4(9)
C1 C3 C2 3_757 122.7(8)

loop_
_geom_bond_atom_site_label_1
_geom_bond_atom_site_label_2
_geom_bond_site_symmetry_2
_geom_bond_distance
Pt Cl2 . 2.2839(9)
Pt Cl1 . 2.2975(9)
Pt As2 . 2.4063(6)
Pt As1 . 2.4092(6)
As1 C121 . 1.934(3)
As1 C131 . 1.935(3)
As1 C111 . 1.938(3)
As2 C221 . 1.935(3)
As2 C211 . 1.938(3)
As2 C231 . 1.946(3)
C111 C112 . 1.373(5)
C111 C116 . 1.376(4)
C112 C113 . 1.388(5)
C113 C114 . 1.361(6)
C114 C115 . 1.373(6)
C115 C116 . 1.389(5)
C121 C126 . 1.383(4)
C121 C122 . 1.391(4)
C122 C123 . 1.378(5)
C123 C124 . 1.397(6)
C124 C125 . 1.365(6)
C125 C126 . 1.391(5)
C131 C132 . 1.385(4)
C131 C136 . 1.394(4)
C132 C133 . 1.380(4)
C133 C134 . 1.368(5)
C134 C135 . 1.382(5)
C135 C136 . 1.378(4)
C211 C212 . 1.382(5)
C211 C216 . 1.383(5)
C212 C213 . 1.400(5)
C213 C214 . 1.371(6)
C214 C215 . 1.370(6)
C215 C216 . 1.386(5)
C221 C226 . 1.374(5)
C221 C222 . 1.382(5)
C222 C223 . 1.389(5)
C223 C224 . 1.373(6)
C224 C225 . 1.367(6)
C225 C226 . 1.372(5)
C231 C232 . 1.366(5)
C231 C236 . 1.385(5)
C232 C233 . 1.402(6)
C233 C234 . 1.375(7)
C234 C235 . 1.351(7)
C235 C236 . 1.391(5)
C1 C3 3_757 1.318(13)
C1 C2 . 1.350(11)
C2 C3 . 1.327(13)
C3 C1 3_757 1.318(13)
